data_7707448
loop_
_publ_author_name
'Elamathi, C.'
'Butcher, R. J.'
'Mohankumar, A.'
'Sundararaj, P.'
'Elango, K. P.'
'Kalaivani, P.'
'Prabhakaran, R.'

_publ_section_title
;
 Dual sensing of methionine and aspartic acid in aqueous medium by a
 quinoline-based fluorescent probe.
;
_journal_issue 25
_journal_name_full 'Dalton transactions (Cambridge, England : 2003)'
_journal_page_first 8820
_journal_page_last 8830
_journal_paper_doi 10.1039/d1dt00648g
_journal_volume 50
_journal_year 2021
_chemical_formula_moiety 'C18 H16 N4 O2'
_chemical_formula_sum 'C18 H16 N4 O2'
_chemical_formula_weight 320.35
_space_group_crystal_system hexagonal
_space_group_IT_number 169
_space_group_name_Hall 'P 61'
_space_group_name_H-M_alt 'P 61'
_atom_sites_solution_hydrogens geom
_audit_creation_method SHELXL-2014/7
_audit_update_record
;
2019-06-11 deposited with the CCDC.	2021-05-20 downloaded from the CCDC.
;
_cell_angle_alpha 90
_cell_angle_beta 90
_cell_angle_gamma 120
_cell_formula_units_Z 18
_cell_length_a 20.266(2)
_cell_length_b 20.266(2)
_cell_length_c 20.0904(18)
_cell_measurement_reflns_used 1726
_cell_measurement_temperature 100(2)
_cell_measurement_theta_max 28.7490
_cell_measurement_theta_min 4.0360
_cell_volume 7145.9(12)
_computing_cell_refinement 'CrysAlisPro 1.171.38.43 (Rigaku OD, 2015)'
_computing_data_collection 'CrysAlisPro 1.171.38.43 (Rigaku OD, 2015)'
_computing_data_reduction 'CrysAlisPro 1.171.38.43 (Rigaku OD, 2015)'
_computing_molecular_graphics 'SHELXTL (Sheldrick, 2008)'
_computing_publication_material 'SHELXTL (Sheldrick, 2008)'
_computing_structure_refinement 'SHELXL-2014/7 (Sheldrick, 2008)'
_computing_structure_solution 'Shelxt (Sheldrick, 2015)'
_diffrn_ambient_temperature 100(2)
_diffrn_detector_area_resol_mean 10.6501
_diffrn_measured_fraction_theta_full 0.994
_diffrn_measured_fraction_theta_max 0.994
_diffrn_measurement_device_type 'SuperNova, Dual, Cu at zero, Atlas'
_diffrn_measurement_method '\w scans'
_diffrn_radiation_type MoK\a
_diffrn_radiation_wavelength 0.71073
_diffrn_reflns_av_R_equivalents 0.1222
_diffrn_reflns_av_unetI/netI 0.0885
_diffrn_reflns_Laue_measured_fraction_full 0.994
_diffrn_reflns_Laue_measured_fraction_max 0.994
_diffrn_reflns_limit_h_max 19
_diffrn_reflns_limit_h_min -24
_diffrn_reflns_limit_k_max 20
_diffrn_reflns_limit_k_min -21
_diffrn_reflns_limit_l_max 23
_diffrn_reflns_limit_l_min -24
_diffrn_reflns_number 17444
_diffrn_reflns_point_group_measured_fraction_full 0.930
_diffrn_reflns_point_group_measured_fraction_max 0.930
_diffrn_reflns_theta_full 25.242
_diffrn_reflns_theta_max 25.242
_diffrn_reflns_theta_min 3.482
_diffrn_source 'micro-focus sealed X-ray tube'
_exptl_absorpt_coefficient_mu 0.091
_exptl_absorpt_correction_T_max 1.00000
_exptl_absorpt_correction_T_min 0.62928
_exptl_absorpt_correction_type multi-scan
_exptl_absorpt_process_details
;
CrysAlisPro 1.171.38.43 (Rigaku Oxford Diffraction, 2015)
Empirical absorption correction using spherical harmonics,
 implemented in SCALE3 ABSPACK scaling algorithm.
;
_exptl_crystal_colour colorless
_exptl_crystal_density_diffrn 1.340
_exptl_crystal_description 'hexagonal plate'
_exptl_crystal_F_000 3024
_exptl_crystal_size_max 0.34
_exptl_crystal_size_mid 0.31
_exptl_crystal_size_min 0.08
_refine_diff_density_max 0.914
_refine_diff_density_min -0.498
_refine_diff_density_rms 0.094
_refine_ls_abs_structure_details
;
 Flack x determined using 700 quotients [(I+)-(I-)]/[(I+)+(I-)]
 (Parsons, Flack and Wagner, Acta Cryst. B69 (2013) 249-259).
;
_refine_ls_abs_structure_Flack 3.0(10)
_refine_ls_extinction_method none
_refine_ls_goodness_of_fit_ref 1.016
_refine_ls_hydrogen_treatment constr
_refine_ls_matrix_type full
_refine_ls_number_parameters 652
_refine_ls_number_reflns 8026
_refine_ls_number_restraints 1
_refine_ls_restrained_S_all 1.016
_refine_ls_R_factor_all 0.2135
_refine_ls_R_factor_gt 0.1351
_refine_ls_shift/su_max 0.003
_refine_ls_shift/su_mean 0.000
_refine_ls_structure_factor_coef Fsqd
_refine_ls_weighting_details 'w=1/[\s^2^(Fo^2^)+(0.2000P)^2^] where P=(Fo^2^+2Fc^2^)/3'
_refine_ls_weighting_scheme calc
_refine_ls_wR_factor_gt 0.3388
_refine_ls_wR_factor_ref 0.3987
_reflns_Friedel_coverage 0.815
_reflns_Friedel_fraction_full 0.862
_reflns_Friedel_fraction_max 0.862
_reflns_number_gt 3560
_reflns_number_total 8026
_reflns_threshold_expression 'I > 2\s(I)'
_cod_data_source_file d1dt00648g2.cif
_cod_data_source_block shelx
_cod_depositor_comments 'Adding full bibliography for 7707448--7707450.cif.'
_cod_original_cell_volume 7145.9(15)
_cod_database_code 7707448
_shelx_shelxl_version_number 2014/7
_shelx_space_group_comment
;
The symmetry employed for this shelxl refinement is uniquely defined
by the following loop, which should always be used as a source of
symmetry information in preference to the above space-group names.
They are only intended as comments.
;

loop_
_space_group_symop_operation_xyz
'x, y, z'
'x-y, x, z+1/6'
'-y, x-y, z+1/3'
'-x, -y, z+1/2'
'-x+y, -x, z+2/3'
'y, -x+y, z+5/6'

loop_
_atom_site_label
_atom_site_type_symbol
_atom_site_fract_x
_atom_site_fract_y
_atom_site_fract_z
_atom_site_U_iso_or_equiv
_atom_site_adp_type
_atom_site_occupancy
_atom_site_site_symmetry_order
_atom_site_calc_flag
_atom_site_refinement_flags_posn
_atom_site_refinement_flags_adp
_atom_site_refinement_flags_occupancy
_atom_site_disorder_assembly
_atom_site_disorder_group
O1A O 1.0927(5) 0.7213(5) 0.0911(5) 0.054(2) Uani 1 1 d . . . . .
O2A O 0.6902(7) 0.5431(7) 0.0732(5) 0.065(3) Uani 1 1 d . . . . .
N1A N 1.1506(5) 0.8517(5) 0.0860(5) 0.034(2) Uani 1 1 d . . . . .
H1AA H 1.1960 0.8559 0.0867 0.041 Uiso 1 1 calc R U . . .
N2A N 0.8772(9) 0.6918(9) 0.0829(6) 0.073(4) Uani 1 1 d . . . . .
N3A N 0.8192(6) 0.6209(6) 0.0794(6) 0.045(3) Uani 1 1 d . . . . .
H3AB H 0.8274 0.5822 0.0798 0.054 Uiso 1 1 calc R U . . .
N4A N 0.7385(5) 0.6721(6) 0.0809(6) 0.044(3) Uani 1 1 d . . . . .
H4AA H 0.7815 0.7153 0.0866 0.052 Uiso 1 1 calc R U . . .
C1A C 1.0867(10) 0.7794(8) 0.0877(7) 0.052(4) Uani 1 1 d . . . . .
C2A C 1.0142(7) 0.7748(9) 0.0859(7) 0.056(4) Uani 1 1 d . . . . .
C3A C 1.0095(9) 0.8420(10) 0.0835(8) 0.056(4) Uani 1 1 d . . . . .
H3AA H 0.9613 0.8391 0.0838 0.067 Uiso 1 1 calc R U . . .
C4A C 1.0762(8) 0.9126(10) 0.0807(6) 0.053(4) Uani 1 1 d . . . . .
C5A C 1.0738(9) 0.9834(9) 0.0794(7) 0.053(4) Uani 1 1 d . . . . .
H5AA H 1.0268 0.9830 0.0822 0.063 Uiso 1 1 calc R U . . .
C6A C 1.1413(9) 1.0503(11) 0.0743(7) 0.065(4) Uani 1 1 d . . . . .
C7A C 1.2105(9) 1.0540(10) 0.0767(7) 0.064(4) Uani 1 1 d . . . . .
H7AA H 1.2564 1.1019 0.0761 0.076 Uiso 1 1 calc R U . . .
C8A C 1.2126(7) 0.9873(8) 0.0801(7) 0.047(3) Uani 1 1 d . . . . .
H8AA H 1.2601 0.9886 0.0803 0.057 Uiso 1 1 calc R U . . .
C9A C 1.1460(7) 0.9188(8) 0.0833(6) 0.039(3) Uani 1 1 d . . . . .
C10A C 1.1419(10) 1.1304(10) 0.0682(9) 0.076(5) Uani 1 1 d . . . . .
H10A H 1.0894 1.1207 0.0695 0.114 Uiso 1 1 calc R U . . .
H10B H 1.1658 1.1552 0.0261 0.114 Uiso 1 1 calc R U . . .
H10C H 1.1707 1.1636 0.1054 0.114 Uiso 1 1 calc R U . . .
C11A C 0.9446(8) 0.6997(10) 0.0854(7) 0.057(4) Uani 1 1 d . . . . .
H11A H 0.9493 0.6554 0.0869 0.069 Uiso 1 1 calc R U . . .
C12A C 0.7462(9) 0.6087(10) 0.0753(8) 0.063(4) Uani 1 1 d . . . . .
C13A C 0.6751(7) 0.6783(7) 0.0791(8) 0.049(3) Uani 1 1 d . . . . .
C14A C 0.6041(9) 0.6215(9) 0.0494(7) 0.057(4) Uani 1 1 d . . . . .
H14A H 0.6001 0.5768 0.0302 0.068 Uiso 1 1 calc R U . . .
C15A C 0.5429(9) 0.6326(10) 0.0492(8) 0.069(4) Uani 1 1 d . . . . .
H15A H 0.4967 0.5952 0.0294 0.082 Uiso 1 1 calc R U . . .
C16A C 0.5462(11) 0.6945(12) 0.0762(10) 0.076(5) Uani 1 1 d . . . . .
H16A H 0.5020 0.6996 0.0765 0.092 Uiso 1 1 calc R U . . .
C17A C 0.6111(15) 0.7493(12) 0.1028(10) 0.090(6) Uani 1 1 d . . . . .
H17A H 0.6120 0.7923 0.1227 0.108 Uiso 1 1 calc R U . . .
C18A C 0.6794(9) 0.7447(9) 0.1021(8) 0.063(4) Uani 1 1 d . . . . .
H18A H 0.7264 0.7861 0.1169 0.075 Uiso 1 1 calc R U . . .
O1B O 0.8314(5) 0.4878(5) 0.0777(5) 0.053(2) Uani 1 1 d . . . . .
O2B O 1.0073(6) 0.2546(6) 0.0918(7) 0.071(3) Uani 1 1 d . . . . .
N1B N 0.7011(6) 0.4102(7) 0.0847(5) 0.045(3) Uani 1 1 d . . . . .
H1BA H 0.6968 0.4514 0.0846 0.054 Uiso 1 1 calc R U . . .
N2B N 0.8592(6) 0.2990(7) 0.0847(6) 0.053(3) Uani 1 1 d . . . . .
N3B N 0.9306(6) 0.3076(6) 0.0868(6) 0.051(3) Uani 1 1 d . . . . .
H3BB H 0.9706 0.3538 0.0878 0.061 Uiso 1 1 calc R U . . .
N4B N 0.8788(8) 0.1819(8) 0.0908(7) 0.077(4) Uani 1 1 d . . . . .
H4BA H 0.8378 0.1845 0.1005 0.092 Uiso 1 1 calc R U . . .
C1B C 0.7715(8) 0.4216(9) 0.0818(7) 0.049(3) Uani 1 1 d . . . . .
C2B C 0.7771(7) 0.3523(7) 0.0829(6) 0.038(3) Uani 1 1 d . . . . .
C3B C 0.7140(9) 0.2858(8) 0.0831(6) 0.047(3) Uani 1 1 d . . . . .
H3BA H 0.7192 0.2417 0.0823 0.057 Uiso 1 1 calc R U . . .
C4B C 0.6386(7) 0.2742(8) 0.0845(7) 0.052(4) Uani 1 1 d . . . . .
C5B C 0.5684(9) 0.2033(9) 0.0862(7) 0.057(4) Uani 1 1 d . . . . .
H5BA H 0.5699 0.1572 0.0839 0.068 Uiso 1 1 calc R U . . .
C6B C 0.4994(7) 0.1996(8) 0.0909(7) 0.048(3) Uani 1 1 d . . . . .
C7B C 0.4993(9) 0.2705(9) 0.0930(7) 0.057(4) Uani 1 1 d . . . . .
H7BA H 0.4514 0.2684 0.0953 0.068 Uiso 1 1 calc R U . . .
C8B C 0.5622(8) 0.3393(9) 0.0918(8) 0.061(4) Uani 1 1 d . . . . .
H8BA H 0.5585 0.3842 0.0936 0.073 Uiso 1 1 calc R U . . .
C9B C 0.6367(8) 0.3445(9) 0.0879(6) 0.047(3) Uani 1 1 d . . . . .
C10B C 0.4270(12) 0.1240(11) 0.0958(9) 0.081(5) Uani 1 1 d . . . . .
H10D H 0.4364 0.0836 0.0804 0.122 Uiso 1 1 calc R U . . .
H10E H 0.3877 0.1248 0.0680 0.122 Uiso 1 1 calc R U . . .
H10F H 0.4098 0.1145 0.1422 0.122 Uiso 1 1 calc R U . . .
C11B C 0.8531(8) 0.3628(10) 0.0836(7) 0.054(4) Uani 1 1 d . . . . .
H11B H 0.8969 0.4122 0.0833 0.065 Uiso 1 1 calc R U . . .
C12B C 0.9412(7) 0.2455(10) 0.0874(8) 0.057(4) Uani 1 1 d . . . . .
C13B C 0.8675(7) 0.1066(9) 0.0808(7) 0.053(4) Uani 1 1 d . . . . .
C14B C 0.9198(10) 0.0880(11) 0.0550(8) 0.069(5) Uani 1 1 d . . . . .
H14B H 0.9710 0.1272 0.0479 0.083 Uiso 1 1 calc R U . . .
C15B C 0.8983(12) 0.0128(12) 0.0393(8) 0.074(5) Uani 1 1 d . . . . .
H15B H 0.9352 0.0035 0.0187 0.089 Uiso 1 1 calc R U . . .
C16B C 0.8276(14) -0.0487(12) 0.0515(9) 0.084(6) Uani 1 1 d . . . . .
H16B H 0.8156 -0.0994 0.0417 0.100 Uiso 1 1 calc R U . . .
C17B C 0.7754(11) -0.0326(11) 0.0787(11) 0.083(5) Uani 1 1 d . . . . .
H17B H 0.7249 -0.0727 0.0867 0.099 Uiso 1 1 calc R U . . .
C18B C 0.7957(13) 0.0432(10) 0.0949(11) 0.089(6) Uani 1 1 d . . . . .
H18B H 0.7589 0.0517 0.1164 0.107 Uiso 1 1 calc R U . . .
O1C O 1.0669(5) 0.4544(6) 0.0959(6) 0.070(3) Uani 1 1 d . . . . .
O2C O 1.2891(6) 0.8583(6) 0.0924(6) 0.060(3) Uani 1 1 d . . . . .
N1C N 1.1373(7) 0.3991(7) 0.0882(6) 0.063(3) Uani 1 1 d . . . . .
H1CA H 1.0950 0.3547 0.0861 0.075 Uiso 1 1 calc R U . . .
N2C N 1.2514(7) 0.6704(7) 0.0914(6) 0.058(3) Uani 1 1 d . . . . .
N3C N 1.2389(8) 0.7303(7) 0.0933(6) 0.056(3) Uani 1 1 d . . . . .
H3CB H 1.1920 0.7221 0.0963 0.067 Uiso 1 1 calc R U . . .
N4C N 1.3669(7) 0.8074(8) 0.0892(6) 0.057(3) Uani 1 1 d . . . . .
H4CA H 1.3656 0.7634 0.0875 0.069 Uiso 1 1 calc R U . . .
C1C C 1.1316(11) 0.4652(11) 0.0911(8) 0.065(5) Uani 1 1 d . . . . .
C2C C 1.1976(7) 0.5359(8) 0.0899(7) 0.041(3) Uani 1 1 d . . . . .
C3C C 1.2667(10) 0.5387(8) 0.0908(7) 0.055(4) Uani 1 1 d . . . . .
H3CA H 1.3116 0.5873 0.0922 0.066 Uiso 1 1 calc R U . . .
C4C C 1.2750(7) 0.4744(7) 0.0898(7) 0.041(3) Uani 1 1 d . . . . .
C5C C 1.3467(9) 0.4791(11) 0.0922(7) 0.068(4) Uani 1 1 d . . . . .
H5CA H 1.3922 0.5272 0.0928 0.081 Uiso 1 1 calc R U . . .
C6C C 1.3501(9) 0.4070(9) 0.0938(7) 0.053(4) Uani 1 1 d . . . . .
C7C C 1.2815(11) 0.3417(12) 0.0907(9) 0.075(5) Uani 1 1 d . . . . .
H7CA H 1.2831 0.2956 0.0913 0.090 Uiso 1 1 calc R U . . .
C8C C 1.2105(9) 0.3339(9) 0.0870(8) 0.059(4) Uani 1 1 d . . . . .
H8CA H 1.1657 0.2855 0.0835 0.070 Uiso 1 1 calc R U . . .
C9C C 1.2083(8) 0.4004(7) 0.0885(6) 0.042(3) Uani 1 1 d . . . . .
C10C C 1.4238(11) 0.4131(12) 0.1015(10) 0.084(6) Uani 1 1 d . . . . .
H10G H 1.4175 0.3664 0.1221 0.127 Uiso 1 1 calc R U . . .
H10H H 1.4561 0.4568 0.1300 0.127 Uiso 1 1 calc R U . . .
H10I H 1.4478 0.4200 0.0578 0.127 Uiso 1 1 calc R U . . .
C11C C 1.1869(8) 0.5992(9) 0.0925(7) 0.054(4) Uani 1 1 d . . . . .
H11C H 1.1374 0.5932 0.0949 0.064 Uiso 1 1 calc R U . . .
C12C C 1.2991(9) 0.8037(10) 0.0906(7) 0.057(4) Uani 1 1 d . . . . .
C13C C 1.4405(9) 0.8728(7) 0.0901(8) 0.057(4) Uani 1 1 d . . . . .
C14C C 1.4533(9) 0.9409(9) 0.1222(8) 0.061(4) Uani 1 1 d . . . . .
H14C H 1.4114 0.9417 0.1423 0.074 Uiso 1 1 calc R U . . .
C15C C 1.5222(9) 1.0038(9) 0.1253(8) 0.065(4) Uani 1 1 d . . . . .
H15C H 1.5277 1.0483 0.1462 0.078 Uiso 1 1 calc R U . . .
C16C C 1.5867(14) 1.0045(16) 0.0976(11) 0.105(8) Uani 1 1 d . . . . .
H16C H 1.6366 1.0473 0.1009 0.126 Uiso 1 1 calc R U . . .
C17C C 1.5711(11) 0.9359(14) 0.0643(9) 0.087(6) Uani 1 1 d . . . . .
H17C H 1.6129 0.9347 0.0441 0.104 Uiso 1 1 calc R U . . .
C18C C 1.4982(11) 0.8692(16) 0.0588(8) 0.096(7) Uani 1 1 d . . . . .
H18D H 1.4903 0.8254 0.0351 0.115 Uiso 1 1 calc R U . . .

loop_
_atom_site_aniso_label
_atom_site_aniso_U_11
_atom_site_aniso_U_22
_atom_site_aniso_U_33
_atom_site_aniso_U_23
_atom_site_aniso_U_13
_atom_site_aniso_U_12
O1A 0.063(6) 0.036(5) 0.056(5) 0.002(4) -0.008(5) 0.019(5)
O2A 0.079(8) 0.065(7) 0.053(6) 0.002(5) -0.002(5) 0.036(7)
N1A 0.024(5) 0.037(6) 0.046(5) 0.003(5) -0.006(5) 0.019(5)
N2A 0.122(13) 0.097(11) 0.037(6) -0.002(7) -0.003(8) 0.082(11)
N3A 0.040(6) 0.041(6) 0.061(7) -0.002(6) 0.003(5) 0.025(5)
N4A 0.032(6) 0.053(7) 0.050(6) 0.002(5) 0.001(5) 0.025(5)
C1A 0.106(12) 0.057(9) 0.037(7) 0.001(6) 0.008(8) 0.074(10)
C2A 0.021(6) 0.085(11) 0.033(6) -0.003(7) -0.001(6) 0.004(7)
C3A 0.060(9) 0.083(11) 0.048(8) 0.002(8) -0.003(7) 0.054(9)
C4A 0.050(8) 0.092(11) 0.028(6) -0.004(7) 0.003(6) 0.045(9)
C5A 0.066(10) 0.093(12) 0.035(7) -0.008(7) -0.010(7) 0.066(10)
C6A 0.055(10) 0.096(13) 0.041(8) -0.003(8) -0.006(7) 0.037(10)
C7A 0.056(9) 0.087(12) 0.046(8) -0.004(8) -0.005(7) 0.035(9)
C8A 0.039(7) 0.057(9) 0.054(8) -0.011(7) -0.001(6) 0.030(7)
C9A 0.041(7) 0.059(8) 0.036(6) -0.001(6) 0.005(6) 0.039(7)
C10A 0.081(12) 0.089(13) 0.081(12) 0.009(10) 0.014(9) 0.060(11)
C11A 0.067(9) 0.112(12) 0.044(7) -0.005(8) -0.001(7) 0.083(10)
C12A 0.057(10) 0.066(11) 0.054(9) -0.006(8) 0.003(8) 0.022(9)
C13A 0.035(7) 0.040(7) 0.065(8) 0.015(7) 0.003(7) 0.014(6)
C14A 0.058(9) 0.068(10) 0.052(8) -0.004(7) -0.002(7) 0.036(8)
C15A 0.052(9) 0.076(11) 0.061(9) 0.005(8) -0.007(7) 0.020(9)
C16A 0.078(12) 0.086(13) 0.097(13) -0.004(11) -0.003(11) 0.065(12)
C17A 0.14(2) 0.077(13) 0.072(12) 0.007(10) 0.030(12) 0.068(15)
C18A 0.051(9) 0.059(10) 0.067(10) -0.018(8) 0.004(7) 0.019(8)
O1B 0.057(6) 0.040(5) 0.064(6) 0.007(5) 0.004(5) 0.027(5)
O2B 0.071(7) 0.075(7) 0.086(8) 0.006(7) -0.004(7) 0.050(6)
N1B 0.033(6) 0.063(7) 0.042(6) 0.011(5) 0.011(5) 0.026(6)
N2B 0.028(5) 0.084(9) 0.059(7) -0.001(7) 0.003(5) 0.037(6)
N3B 0.046(6) 0.051(7) 0.068(7) 0.002(6) 0.006(6) 0.033(6)
N4B 0.055(8) 0.072(10) 0.059(8) -0.004(7) 0.001(7) -0.002(7)
C1B 0.056(9) 0.066(10) 0.039(7) -0.009(7) -0.009(7) 0.041(8)
C2B 0.037(7) 0.055(8) 0.040(6) 0.008(6) 0.007(6) 0.037(7)
C3B 0.074(10) 0.045(8) 0.036(7) 0.007(6) 0.000(7) 0.040(8)
C4B 0.030(7) 0.063(9) 0.036(7) 0.006(7) 0.001(6) 0.002(6)
C5B 0.087(12) 0.074(10) 0.036(7) 0.001(7) -0.004(8) 0.059(10)
C6B 0.046(8) 0.057(9) 0.050(7) 0.013(7) 0.014(7) 0.032(7)
C7B 0.057(9) 0.065(10) 0.046(8) 0.008(7) 0.011(7) 0.028(8)
C8B 0.045(8) 0.069(10) 0.055(8) 0.004(8) 0.002(7) 0.020(8)
C9B 0.056(9) 0.072(10) 0.029(6) 0.009(7) 0.002(6) 0.045(8)
C10B 0.098(14) 0.096(14) 0.055(10) 0.002(10) -0.001(10) 0.053(12)
C11B 0.043(8) 0.090(11) 0.043(7) 0.006(8) -0.005(6) 0.044(8)
C12B 0.020(7) 0.082(11) 0.071(9) -0.021(9) -0.013(7) 0.026(7)
C13B 0.029(7) 0.067(10) 0.046(7) -0.007(7) -0.015(6) 0.011(7)
C14B 0.068(11) 0.096(14) 0.052(9) 0.015(9) -0.006(7) 0.047(10)
C15B 0.099(14) 0.089(14) 0.061(10) -0.004(9) -0.002(9) 0.067(13)
C16B 0.136(19) 0.085(14) 0.054(9) -0.001(9) -0.001(11) 0.074(15)
C17B 0.072(11) 0.072(12) 0.090(13) 0.029(11) 0.001(11) 0.025(10)
C18B 0.145(19) 0.063(11) 0.096(13) -0.022(10) -0.012(13) 0.079(13)
O1C 0.045(6) 0.072(7) 0.101(8) -0.008(6) -0.013(6) 0.036(6)
O2C 0.057(6) 0.064(6) 0.085(7) 0.004(6) -0.006(6) 0.050(6)
N1C 0.055(7) 0.058(8) 0.056(7) 0.001(7) -0.006(6) 0.014(6)
N2C 0.065(8) 0.061(8) 0.032(6) 0.001(6) 0.005(6) 0.020(7)
N3C 0.072(8) 0.058(8) 0.051(7) 0.008(6) 0.011(6) 0.044(7)
N4C 0.055(7) 0.084(9) 0.065(7) 0.004(7) 0.012(6) 0.058(7)
C1C 0.096(13) 0.105(14) 0.043(7) -0.010(9) -0.014(8) 0.087(13)
C2C 0.033(7) 0.048(8) 0.043(7) -0.002(6) -0.001(6) 0.020(6)
C3C 0.089(11) 0.046(8) 0.047(8) 0.001(7) 0.005(8) 0.045(8)
C4C 0.041(7) 0.050(8) 0.039(6) -0.009(6) -0.002(6) 0.027(6)
C5C 0.052(9) 0.103(13) 0.046(8) -0.010(9) 0.015(7) 0.037(9)
C6C 0.060(9) 0.080(11) 0.050(8) -0.006(8) 0.000(7) 0.058(9)
C7C 0.087(13) 0.099(14) 0.069(10) -0.018(10) -0.011(10) 0.070(13)
C8C 0.063(10) 0.069(10) 0.049(8) -0.005(8) 0.000(8) 0.036(9)
C9C 0.062(8) 0.046(7) 0.046(7) -0.008(6) -0.009(7) 0.048(7)
C10C 0.090(13) 0.108(14) 0.090(14) -0.018(11) -0.006(11) 0.076(12)
C11C 0.048(8) 0.094(12) 0.043(7) 0.006(8) 0.002(7) 0.054(9)
C12C 0.066(10) 0.079(11) 0.046(8) 0.004(8) 0.010(7) 0.053(10)
C13C 0.081(11) 0.033(7) 0.055(8) 0.015(7) 0.006(8) 0.027(8)
C14C 0.055(9) 0.064(10) 0.075(9) 0.012(8) -0.005(7) 0.037(8)
C15C 0.043(9) 0.049(9) 0.081(11) 0.006(7) 0.000(7) 0.007(7)
C16C 0.090(15) 0.14(2) 0.067(12) 0.020(13) -0.012(11) 0.039(15)
C17C 0.063(12) 0.15(2) 0.060(11) 0.002(12) -0.001(9) 0.061(13)
C18C 0.072(13) 0.20(2) 0.052(9) -0.004(11) -0.009(8) 0.093(16)

loop_
_atom_type_symbol
_atom_type_description
_atom_type_scat_dispersion_real
_atom_type_scat_dispersion_imag
_atom_type_scat_source
C C 0.0033 0.0016 'International Tables Vol C Tables 4.2.6.8 and 6.1.1.4'
H H 0.0000 0.0000 'International Tables Vol C Tables 4.2.6.8 and 6.1.1.4'
N N 0.0061 0.0033 'International Tables Vol C Tables 4.2.6.8 and 6.1.1.4'
O O 0.0106 0.0060 'International Tables Vol C Tables 4.2.6.8 and 6.1.1.4'

loop_
_geom_angle_atom_site_label_1
_geom_angle_atom_site_label_2
_geom_angle_atom_site_label_3
_geom_angle
_geom_angle_site_symmetry_1
_geom_angle_site_symmetry_3
_geom_angle_publ_flag
C1A N1A C9A 122.8(9) . . ?
C1A N1A H1AA 118.6 . . ?
C9A N1A H1AA 118.6 . . ?
C11A N2A N3A 116.5(13) . . ?
N2A N3A C12A 119.3(12) . . ?
N2A N3A H3AB 120.3 . . ?
C12A N3A H3AB 120.3 . . ?
C13A N4A C12A 129.9(12) . . ?
C13A N4A H4AA 115.0 . . ?
C12A N4A H4AA 115.0 . . ?
O1A C1A N1A 121.3(13) . . ?
O1A C1A C2A 121.7(15) . . ?
N1A C1A C2A 117.0(11) . . ?
C3A C2A C1A 120.1(13) . . ?
C3A C2A C11A 120.4(12) . . ?
C1A C2A C11A 119.5(14) . . ?
C4A C3A C2A 119.5(12) . . ?
C4A C3A H3AA 120.2 . . ?
C2A C3A H3AA 120.2 . . ?
C9A C4A C3A 121.7(14) . . ?
C9A C4A C5A 117.0(14) . . ?
C3A C4A C5A 121.2(12) . . ?
C6A C5A C4A 117.9(13) . . ?
C6A C5A H5AA 121.1 . . ?
C4A C5A H5AA 121.1 . . ?
C5A C6A C7A 122.9(16) . . ?
C5A C6A C10A 120.1(13) . . ?
C7A C6A C10A 117.0(15) . . ?
C6A C7A C8A 118.8(15) . . ?
C6A C7A H7AA 120.6 . . ?
C8A C7A H7AA 120.6 . . ?
C9A C8A C7A 119.9(12) . . ?
C9A C8A H8AA 120.1 . . ?
C7A C8A H8AA 120.1 . . ?
C4A C9A C8A 123.1(12) . . ?
C4A C9A N1A 118.7(12) . . ?
C8A C9A N1A 118.0(10) . . ?
C6A C10A H10A 109.5 . . ?
C6A C10A H10B 109.5 . . ?
H10A C10A H10B 109.5 . . ?
C6A C10A H10C 109.5 . . ?
H10A C10A H10C 109.5 . . ?
H10B C10A H10C 109.5 . . ?
N2A C11A C2A 122.4(14) . . ?
N2A C11A H11A 118.8 . . ?
C2A C11A H11A 118.8 . . ?
O2A C12A N3A 121.3(16) . . ?
O2A C12A N4A 122.2(15) . . ?
N3A C12A N4A 116.1(13) . . ?
N4A C13A C18A 118.7(13) . . ?
N4A C13A C14A 123.3(13) . . ?
C18A C13A C14A 117.8(13) . . ?
C15A C14A C13A 119.5(14) . . ?
C15A C14A H14A 120.2 . . ?
C13A C14A H14A 120.2 . . ?
C16A C15A C14A 122.0(16) . . ?
C16A C15A H15A 119.0 . . ?
C14A C15A H15A 119.0 . . ?
C17A C16A C15A 120.5(17) . . ?
C17A C16A H16A 119.8 . . ?
C15A C16A H16A 119.8 . . ?
C16A C17A C18A 121.5(16) . . ?
C16A C17A H17A 119.2 . . ?
C18A C17A H17A 119.2 . . ?
C13A C18A C17A 118.3(14) . . ?
C13A C18A H18A 120.9 . . ?
C17A C18A H18A 120.9 . . ?
C9B N1B C1B 127.7(12) . . ?
C9B N1B H1BA 116.2 . . ?
C1B N1B H1BA 116.2 . . ?
C11B N2B N3B 118.2(11) . . ?
N2B N3B C12B 121.4(11) . . ?
N2B N3B H3BB 119.3 . . ?
C12B N3B H3BB 119.3 . . ?
C12B N4B C13B 127.8(15) . . ?
C12B N4B H4BA 116.1 . . ?
C13B N4B H4BA 116.1 . . ?
O1B C1B N1B 123.8(12) . . ?
O1B C1B C2B 121.1(12) . . ?
N1B C1B C2B 115.1(13) . . ?
C3B C2B C11B 124.7(12) . . ?
C3B C2B C1B 118.7(11) . . ?
C11B C2B C1B 116.6(12) . . ?
C2B C3B C4B 125.7(12) . . ?
C2B C3B H3BA 117.2 . . ?
C4B C3B H3BA 117.2 . . ?
C3B C4B C5B 127.8(14) . . ?
C3B C4B C9B 113.1(12) . . ?
C5B C4B C9B 119.1(12) . . ?
C6B C5B C4B 122.2(13) . . ?
C6B C5B H5BA 118.9 . . ?
C4B C5B H5BA 118.9 . . ?
C5B C6B C7B 117.4(13) . . ?
C5B C6B C10B 120.7(13) . . ?
C7B C6B C10B 121.9(13) . . ?
C8B C7B C6B 124.3(14) . . ?
C8B C7B H7BA 117.9 . . ?
C6B C7B H7BA 117.9 . . ?
C7B C8B C9B 119.2(15) . . ?
C7B C8B H8BA 120.4 . . ?
C9B C8B H8BA 120.4 . . ?
N1B C9B C4B 119.5(11) . . ?
N1B C9B C8B 122.6(13) . . ?
C4B C9B C8B 117.8(13) . . ?
C6B C10B H10D 109.5 . . ?
C6B C10B H10E 109.5 . . ?
H10D C10B H10E 109.5 . . ?
C6B C10B H10F 109.5 . . ?
H10D C10B H10F 109.5 . . ?
H10E C10B H10F 109.5 . . ?
N2B C11B C2B 117.2(13) . . ?
N2B C11B H11B 121.4 . . ?
C2B C11B H11B 121.4 . . ?
O2B C12B N4B 126.0(16) . . ?
O2B C12B N3B 120.4(14) . . ?
N4B C12B N3B 113.2(13) . . ?
C14B C13B C18B 114.1(15) . . ?
C14B C13B N4B 126.9(14) . . ?
C18B C13B N4B 118.9(13) . . ?
C13B C14B C15B 121.1(17) . . ?
C13B C14B H14B 119.4 . . ?
C15B C14B H14B 119.4 . . ?
C16B C15B C14B 124.4(17) . . ?
C16B C15B H15B 117.8 . . ?
C14B C15B H15B 117.8 . . ?
C17B C16B C15B 115.9(18) . . ?
C17B C16B H16B 122.1 . . ?
C15B C16B H16B 122.1 . . ?
C16B C17B C18B 120.8(19) . . ?
C16B C17B H17B 119.6 . . ?
C18B C17B H17B 119.6 . . ?
C13B C18B C17B 123.5(18) . . ?
C13B C18B H18B 118.3 . . ?
C17B C18B H18B 118.3 . . ?
C1C N1C C9C 123.1(13) . . ?
C1C N1C H1CA 118.5 . . ?
C9C N1C H1CA 118.5 . . ?
N3C N2C C11C 115.5(12) . . ?
N2C N3C C12C 120.3(12) . . ?
N2C N3C H3CB 119.9 . . ?
C12C N3C H3CB 119.9 . . ?
C12C N4C C13C 128.6(13) . . ?
C12C N4C H4CA 115.7 . . ?
C13C N4C H4CA 115.7 . . ?
O1C C1C C2C 125.4(14) . . ?
O1C C1C N1C 115.3(17) . . ?
C2C C1C N1C 119.3(13) . . ?
C3C C2C C1C 118.5(12) . . ?
C3C C2C C11C 125.6(13) . . ?
C1C C2C C11C 115.7(12) . . ?
C2C C3C C4C 123.9(14) . . ?
C2C C3C H3CA 118.0 . . ?
C4C C3C H3CA 118.0 . . ?
C3C C4C C5C 122.6(14) . . ?
C3C C4C C9C 119.2(11) . . ?
C5C C4C C9C 118.2(12) . . ?
C4C C5C C6C 118.9(15) . . ?
C4C C5C H5CA 120.5 . . ?
C6C C5C H5CA 120.5 . . ?
C7C C6C C10C 126.7(15) . . ?
C7C C6C C5C 115.3(12) . . ?
C10C C6C C5C 118.0(15) . . ?
C6C C7C C8C 128.2(16) . . ?
C6C C7C H7CA 115.9 . . ?
C8C C7C H7CA 115.9 . . ?
C7C C8C C9C 115.8(15) . . ?
C7C C8C H8CA 122.1 . . ?
C9C C8C H8CA 122.1 . . ?
C8C C9C N1C 120.7(13) . . ?
C8C C9C C4C 123.5(12) . . ?
N1C C9C C4C 115.8(10) . . ?
C6C C10C H10G 109.5 . . ?
C6C C10C H10H 109.5 . . ?
H10G C10C H10H 109.5 . . ?
C6C C10C H10I 109.5 . . ?
H10G C10C H10I 109.5 . . ?
H10H C10C H10I 109.5 . . ?
N2C C11C C2C 117.1(12) . . ?
N2C C11C H11C 121.4 . . ?
C2C C11C H11C 121.4 . . ?
O2C C12C N4C 125.5(16) . . ?
O2C C12C N3C 121.3(13) . . ?
N4C C12C N3C 113.1(13) . . ?
C18C C13C N4C 118.4(16) . . ?
C18C C13C C14C 120.9(17) . . ?
N4C C13C C14C 120.6(14) . . ?
C15C C14C C13C 122.8(15) . . ?
C15C C14C H14C 118.6 . . ?
C13C C14C H14C 118.6 . . ?
C14C C15C C16C 120.6(18) . . ?
C14C C15C H15C 119.7 . . ?
C16C C15C H15C 119.7 . . ?
C15C C16C C17C 115(2) . . ?
C15C C16C H16C 122.6 . . ?
C17C C16C H16C 122.6 . . ?
C18C C17C C16C 125.4(19) . . ?
C18C C17C H17C 117.3 . . ?
C16C C17C H17C 117.3 . . ?
C13C C18C C17C 115(2) . . ?
C13C C18C H18D 122.4 . . ?
C17C C18C H18D 122.4 . . ?

loop_
_geom_bond_atom_site_label_1
_geom_bond_atom_site_label_2
_geom_bond_distance
_geom_bond_site_symmetry_2
_geom_bond_publ_flag
O1A C1A 1.243(14) . ?
O2A C12A 1.244(18) . ?
N1A C1A 1.389(18) . ?
N1A C9A 1.411(15) . ?
N1A H1AA 0.8800 . ?
N2A C11A 1.295(18) . ?
N2A N3A 1.326(17) . ?
N3A C12A 1.375(19) . ?
N3A H3AB 0.8800 . ?
N4A C13A 1.354(15) . ?
N4A C12A 1.37(2) . ?
N4A H4AA 0.8800 . ?
C1A C2A 1.43(2) . ?
C2A C3A 1.41(2) . ?
C2A C11A 1.47(2) . ?
C3A C4A 1.39(2) . ?
C3A H3AA 0.9500 . ?
C4A C9A 1.356(16) . ?
C4A C5A 1.46(2) . ?
C5A C6A 1.37(2) . ?
C5A H5AA 0.9500 . ?
C6A C7A 1.37(2) . ?
C6A C10A 1.62(2) . ?
C7A C8A 1.38(2) . ?
C7A H7AA 0.9500 . ?
C8A C9A 1.370(18) . ?
C8A H8AA 0.9500 . ?
C10A H10A 0.9800 . ?
C10A H10B 0.9800 . ?
C10A H10C 0.9800 . ?
C11A H11A 0.9500 . ?
C13A C18A 1.38(2) . ?
C13A C14A 1.45(2) . ?
C14A C15A 1.37(2) . ?
C14A H14A 0.9500 . ?
C15A C16A 1.34(2) . ?
C15A H15A 0.9500 . ?
C16A C17A 1.34(3) . ?
C16A H16A 0.9500 . ?
C17A C18A 1.43(3) . ?
C17A H17A 0.9500 . ?
C18A H18A 0.9500 . ?
O1B C1B 1.284(17) . ?
O2B C12B 1.260(15) . ?
N1B C9B 1.320(18) . ?
N1B C1B 1.329(16) . ?
N1B H1BA 0.8800 . ?
N2B C11B 1.359(18) . ?
N2B N3B 1.370(14) . ?
N3B C12B 1.379(18) . ?
N3B H3BB 0.8800 . ?
N4B C12B 1.279(19) . ?
N4B C13B 1.44(2) . ?
N4B H4BA 0.8800 . ?
C1B C2B 1.465(18) . ?
C2B C3B 1.315(18) . ?
C2B C11B 1.444(16) . ?
C3B C4B 1.426(19) . ?
C3B H3BA 0.9500 . ?
C4B C5B 1.43(2) . ?
C4B C9B 1.45(2) . ?
C5B C6B 1.368(18) . ?
C5B H5BA 0.9500 . ?
C6B C7B 1.44(2) . ?
C6B C10B 1.50(2) . ?
C7B C8B 1.34(2) . ?
C7B H7BA 0.9500 . ?
C8B C9B 1.462(19) . ?
C8B H8BA 0.9500 . ?
C10B H10D 0.9800 . ?
C10B H10E 0.9800 . ?
C10B H10F 0.9800 . ?
C11B H11B 0.9500 . ?
C13B C14B 1.39(2) . ?
C13B C18B 1.41(2) . ?
C14B C15B 1.40(2) . ?
C14B H14B 0.9500 . ?
C15B C16B 1.37(3) . ?
C15B H15B 0.9500 . ?
C16B C17B 1.37(3) . ?
C16B H16B 0.9500 . ?
C17B C18B 1.42(2) . ?
C17B H17B 0.9500 . ?
C18B H18B 0.9500 . ?
O1C C1C 1.222(17) . ?
O2C C12C 1.222(17) . ?
N1C C1C 1.402(19) . ?
N1C C9C 1.425(17) . ?
N1C H1CA 0.8800 . ?
N2C N3C 1.360(16) . ?
N2C C11C 1.381(18) . ?
N3C C12C 1.374(19) . ?
N3C H3CB 0.8800 . ?
N4C C12C 1.339(17) . ?
N4C C13C 1.415(18) . ?
N4C H4CA 0.8800 . ?
C1C C2C 1.39(2) . ?
C2C C3C 1.375(18) . ?
C2C C11C 1.404(19) . ?
C3C C4C 1.394(18) . ?
C3C H3CA 0.9500 . ?
C4C C5C 1.410(19) . ?
C4C C9C 1.432(18) . ?
C5C C6C 1.50(2) . ?
C5C H5CA 0.9500 . ?
C6C C7C 1.36(2) . ?
C6C C10C 1.45(2) . ?
C7C C8C 1.37(2) . ?
C7C H7CA 0.9500 . ?
C8C C9C 1.371(18) . ?
C8C H8CA 0.9500 . ?
C10C H10G 0.9800 . ?
C10C H10H 0.9800 . ?
C10C H10I 0.9800 . ?
C11C H11C 0.9500 . ?
C13C C18C 1.36(2) . ?
C13C C14C 1.42(2) . ?
C14C C15C 1.34(2) . ?
C14C H14C 0.9500 . ?
C15C C16C 1.41(3) . ?
C15C H15C 0.9500 . ?
C16C C17C 1.43(3) . ?
C16C H16C 0.9500 . ?
C17C C18C 1.42(3) . ?
C17C H17C 0.9500 . ?
C18C H18D 0.9500 . ?

loop_
_geom_hbond_atom_site_label_D
_geom_hbond_atom_site_label_H
_geom_hbond_atom_site_label_A
_geom_hbond_distance_DH
_geom_hbond_distance_HA
_geom_hbond_distance_DA
_geom_hbond_angle_DHA
_geom_hbond_site_symmetry_A
N1A H1AA O2C 0.88 1.87 2.744(13) 175.7 .
N3A H3AB O1B 0.88 1.96 2.830(14) 172.4 .
C14A H14A O2A 0.95 2.41 2.928(18) 114.1 .
N1B H1BA O2A 0.88 1.94 2.818(16) 173.3 .
N3B H3BB O1C 0.88 2.00 2.880(15) 174.1 .
N4B H4BA N2B 0.88 2.16 2.60(2) 110.1 .
C14B H14B O2B 0.95 2.47 3.02(2) 116.7 .
N1C H1CA O2B 0.88 1.92 2.794(17) 172.7 .
N3C H3CB O1A 0.88 2.01 2.876(16) 168.6 .
N4C H4CA N2C 0.88 2.13 2.587(18) 111.4 .
C14C H14C O2C 0.95 2.41 2.944(19) 115.2 .

loop_
_geom_torsion_atom_site_label_1
_geom_torsion_atom_site_label_2
_geom_torsion_atom_site_label_3
_geom_torsion_atom_site_label_4
_geom_torsion
_geom_torsion_site_symmetry_1
_geom_torsion_site_symmetry_2
_geom_torsion_site_symmetry_3
_geom_torsion_site_symmetry_4
_geom_torsion_publ_flag
C11A N2A N3A C12A -178.6(12) . . . . ?
C9A N1A C1A O1A -178.9(12) . . . . ?
C9A N1A C1A C2A 0.6(18) . . . . ?
O1A C1A C2A C3A 178.6(13) . . . . ?
N1A C1A C2A C3A -1(2) . . . . ?
O1A C1A C2A C11A -2(2) . . . . ?
N1A C1A C2A C11A 178.1(11) . . . . ?
C1A C2A C3A C4A 2(2) . . . . ?
C11A C2A C3A C4A -176.8(12) . . . . ?
C2A C3A C4A C9A -3(2) . . . . ?
C2A C3A C4A C5A -178.8(13) . . . . ?
C9A C4A C5A C6A 6.4(18) . . . . ?
C3A C4A C5A C6A -177.7(13) . . . . ?
C4A C5A C6A C7A -7(2) . . . . ?
C4A C5A C6A C10A 176.4(12) . . . . ?
C5A C6A C7A C8A 4(2) . . . . ?
C10A C6A C7A C8A -178.4(13) . . . . ?
C6A C7A C8A C9A -2(2) . . . . ?
C3A C4A C9A C8A 179.5(13) . . . . ?
C5A C4A C9A C8A -4.6(19) . . . . ?
C3A C4A C9A N1A 3(2) . . . . ?
C5A C4A C9A N1A 178.6(11) . . . . ?
C7A C8A C9A C4A 3(2) . . . . ?
C7A C8A C9A N1A 179.3(12) . . . . ?
C1A N1A C9A C4A -1.5(18) . . . . ?
C1A N1A C9A C8A -178.4(11) . . . . ?
N3A N2A C11A C2A 176.8(12) . . . . ?
C3A C2A C11A N2A 0(2) . . . . ?
C1A C2A C11A N2A -179.1(13) . . . . ?
N2A N3A C12A O2A -178.6(13) . . . . ?
N2A N3A C12A N4A -6(2) . . . . ?
C13A N4A C12A O2A -7(2) . . . . ?
C13A N4A C12A N3A -179.7(13) . . . . ?
C12A N4A C13A C18A 164.2(15) . . . . ?
C12A N4A C13A C14A -21(2) . . . . ?
N4A C13A C14A C15A -179.4(13) . . . . ?
C18A C13A C14A C15A -5(2) . . . . ?
C13A C14A C15A C16A 0(2) . . . . ?
C14A C15A C16A C17A 2(3) . . . . ?
C15A C16A C17A C18A 1(3) . . . . ?
N4A C13A C18A C17A -177.2(14) . . . . ?
C14A C13A C18A C17A 8(2) . . . . ?
C16A C17A C18A C13A -6(3) . . . . ?
C11B N2B N3B C12B -179.3(13) . . . . ?
C9B N1B C1B O1B 178.8(13) . . . . ?
C9B N1B C1B C2B -1(2) . . . . ?
O1B C1B C2B C3B -176.0(12) . . . . ?
N1B C1B C2B C3B 3.5(19) . . . . ?
O1B C1B C2B C11B 4.0(19) . . . . ?
N1B C1B C2B C11B -176.5(11) . . . . ?
C11B C2B C3B C4B 177.9(13) . . . . ?
C1B C2B C3B C4B -2(2) . . . . ?
C2B C3B C4B C5B -178.6(14) . . . . ?
C2B C3B C4B C9B -1.9(19) . . . . ?
C3B C4B C5B C6B 176.5(13) . . . . ?
C9B C4B C5B C6B 0(2) . . . . ?
C4B C5B C6B C7B 1(2) . . . . ?
C4B C5B C6B C10B -177.1(13) . . . . ?
C5B C6B C7B C8B -1(2) . . . . ?
C10B C6B C7B C8B 176.9(15) . . . . ?
C6B C7B C8B C9B 0(2) . . . . ?
C1B N1B C9B C4B -4(2) . . . . ?
C1B N1B C9B C8B 179.2(13) . . . . ?
C3B C4B C9B N1B 4.6(17) . . . . ?
C5B C4B C9B N1B -178.4(12) . . . . ?
C3B C4B C9B C8B -178.0(12) . . . . ?
C5B C4B C9B C8B -1.0(18) . . . . ?
C7B C8B C9B N1B 178.1(13) . . . . ?
C7B C8B C9B C4B 1(2) . . . . ?
N3B N2B C11B C2B -178.7(12) . . . . ?
C3B C2B C11B N2B 0(2) . . . . ?
C1B C2B C11B N2B 179.9(11) . . . . ?
C13B N4B C12B O2B -20(3) . . . . ?
C13B N4B C12B N3B 168.1(14) . . . . ?
N2B N3B C12B O2B -177.3(14) . . . . ?
N2B N3B C12B N4B -5(2) . . . . ?
C12B N4B C13B C14B -11(3) . . . . ?
C12B N4B C13B C18B 172.3(17) . . . . ?
C18B C13B C14B C15B 6(2) . . . . ?
N4B C13B C14B C15B -171.1(14) . . . . ?
C13B C14B C15B C16B -5(2) . . . . ?
C14B C15B C16B C17B 3(3) . . . . ?
C15B C16B C17B C18B -2(3) . . . . ?
C14B C13B C18B C17B -6(3) . . . . ?
N4B C13B C18B C17B 171.4(16) . . . . ?
C16B C17B C18B C13B 4(3) . . . . ?
C11C N2C N3C C12C -178.2(12) . . . . ?
C9C N1C C1C O1C -174.2(13) . . . . ?
C9C N1C C1C C2C 4(2) . . . . ?
O1C C1C C2C C3C 173.7(15) . . . . ?
N1C C1C C2C C3C -5(2) . . . . ?
O1C C1C C2C C11C -2(2) . . . . ?
N1C C1C C2C C11C 179.6(12) . . . . ?
C1C C2C C3C C4C 3(2) . . . . ?
C11C C2C C3C C4C 178.4(13) . . . . ?
C2C C3C C4C C5C -178.6(14) . . . . ?
C2C C3C C4C C9C -1(2) . . . . ?
C3C C4C C5C C6C 177.4(13) . . . . ?
C9C C4C C5C C6C -0.4(19) . . . . ?
C4C C5C C6C C7C 2(2) . . . . ?
C4C C5C C6C C10C -175.2(14) . . . . ?
C10C C6C C7C C8C 176.2(17) . . . . ?
C5C C6C C7C C8C -1(3) . . . . ?
C6C C7C C8C C9C -2(3) . . . . ?
C7C C8C C9C N1C -176.9(14) . . . . ?
C7C C8C C9C C4C 4(2) . . . . ?
C1C N1C C9C C8C 178.6(13) . . . . ?
C1C N1C C9C C4C -2(2) . . . . ?
C3C C4C C9C C8C 179.6(13) . . . . ?
C5C C4C C9C C8C -3(2) . . . . ?
C3C C4C C9C N1C 0.2(19) . . . . ?
C5C C4C C9C N1C 178.1(11) . . . . ?
N3C N2C C11C C2C 179.4(11) . . . . ?
C3C C2C C11C N2C 5(2) . . . . ?
C1C C2C C11C N2C -180.0(12) . . . . ?
C13C N4C C12C O2C 1(3) . . . . ?
C13C N4C C12C N3C -176.2(13) . . . . ?
N2C N3C C12C O2C -179.8(13) . . . . ?
N2C N3C C12C N4C -2.9(19) . . . . ?
C12C N4C C13C C18C -150.0(16) . . . . ?
C12C N4C C13C C14C 29(2) . . . . ?
C18C C13C C14C C15C -2(2) . . . . ?
N4C C13C C14C C15C 178.9(14) . . . . ?
C13C C14C C15C C16C -2(2) . . . . ?
C14C C15C C16C C17C 3(3) . . . . ?
C15C C16C C17C C18C -2(3) . . . . ?
N4C C13C C18C C17C -177.3(14) . . . . ?
C14C C13C C18C C17C 3(2) . . . . ?
C16C C17C C18C C13C -2(3) . . . . ?
